data_7155204
loop_
_publ_author_name
'Yuan, Xiaoqian'
'Wu, Xinxin'
'Dong, Shupeng'
'Wu, Guibing'
'Ye, Jinxing'

_publ_section_title
;
 Br\/onsted acid cocatalysis in photocatalytic intramolecular coupling of
 tertiary amines: efficient synthesis of 2-arylindols.
;
_journal_issue 31
_journal_name_full 'Organic &amp; biomolecular chemistry'
_journal_page_first 7447
_journal_page_last 7450
_journal_paper_doi 10.1039/c6ob01239f
_journal_volume 14
_journal_year 2016
_chemical_formula_sum 'C24 H19 N O'
_chemical_formula_weight 337.40
_chemical_name_systematic
; 
 ? 
;
_space_group_crystal_system monoclinic
_space_group_IT_number 14
_space_group_name_Hall '-P 2ybc'
_space_group_name_H-M_alt 'P 1 21/c 1'
_symmetry_space_group_name_Hall '-P 2ybc'
_symmetry_space_group_name_H-M 'P 1 21/c 1'
_atom_sites_solution_hydrogens geom
_audit_creation_method SHELXL-2013
_audit_update_record
;
2016-05-19 deposited with the CCDC.
2016-07-11 downloaded from the CCDC.
;
_cell_angle_alpha 90
_cell_angle_beta 99.084(6)
_cell_angle_gamma 90
_cell_formula_units_Z 4
_cell_length_a 9.246(4)
_cell_length_b 21.733(10)
_cell_length_c 8.690(4)
_cell_measurement_reflns_used 805
_cell_measurement_temperature 298(2)
_cell_measurement_theta_max 25.936
_cell_measurement_theta_min 2.420
_cell_volume 1724.3(13)
_computing_cell_refinement 'Bruker SMART'
_computing_data_collection 'Bruker SMART'
_computing_data_reduction 'Bruker SHELXTL'
_computing_molecular_graphics 'Bruker SHELXTL'
_computing_publication_material 'Bruker SHELXTL'
_computing_structure_refinement 'SHELXL-2013 (Sheldrick, 2013)'
_computing_structure_solution 'Bruker SHELXTL'
_diffrn_ambient_temperature 298(2)
_diffrn_measured_fraction_theta_full 0.996
_diffrn_measured_fraction_theta_max 0.982
_diffrn_measurement_device_type 'CCD area detector'
_diffrn_measurement_method 'phi and omega scans'
_diffrn_radiation_type MoK\a
_diffrn_radiation_wavelength 0.71073
_diffrn_reflns_av_R_equivalents 0.0695
_diffrn_reflns_av_unetI/netI 0.0687
_diffrn_reflns_Laue_measured_fraction_full 0.996
_diffrn_reflns_Laue_measured_fraction_max 0.982
_diffrn_reflns_limit_h_max 11
_diffrn_reflns_limit_h_min -11
_diffrn_reflns_limit_k_max 21
_diffrn_reflns_limit_k_min -27
_diffrn_reflns_limit_l_max 10
_diffrn_reflns_limit_l_min -10
_diffrn_reflns_number 8321
_diffrn_reflns_point_group_measured_fraction_full 0.996
_diffrn_reflns_point_group_measured_fraction_max 0.982
_diffrn_reflns_theta_full 25.242
_diffrn_reflns_theta_max 26.992
_diffrn_reflns_theta_min 1.874
_exptl_absorpt_coefficient_mu 0.079
_exptl_absorpt_correction_T_max 1.000
_exptl_absorpt_correction_T_min 0.420
_exptl_absorpt_correction_type multi-scan
_exptl_absorpt_process_details sadabs
_exptl_crystal_colour colorless
_exptl_crystal_density_diffrn 1.300
_exptl_crystal_description stick
_exptl_crystal_F_000 712
_exptl_crystal_size_max 0.700
_exptl_crystal_size_mid 0.080
_exptl_crystal_size_min 0.050
_refine_diff_density_max 0.237
_refine_diff_density_min -0.227
_refine_diff_density_rms 0.054
_refine_ls_extinction_coef 0.042(3)
_refine_ls_extinction_expression Fc^*^=kFc[1+0.001xFc^2^\l^3^/sin(2\q)]^-1/4^
_refine_ls_extinction_method SHELXL
_refine_ls_goodness_of_fit_ref 0.931
_refine_ls_hydrogen_treatment constr
_refine_ls_matrix_type full
_refine_ls_number_parameters 236
_refine_ls_number_reflns 3697
_refine_ls_number_restraints 0
_refine_ls_restrained_S_all 0.931
_refine_ls_R_factor_all 0.0919
_refine_ls_R_factor_gt 0.0553
_refine_ls_shift/su_max 0.000
_refine_ls_shift/su_mean 0.000
_refine_ls_structure_factor_coef Fsqd
_refine_ls_weighting_details
; 
 w=1/[\s^2^(Fo^2^)+(0.0756P)^2^] 
 where P=(Fo^2^+2Fc^2^)/3 
;
_refine_ls_weighting_scheme calc
_refine_ls_wR_factor_gt 0.1231
_refine_ls_wR_factor_ref 0.1342
_reflns_Friedel_coverage 0.000
_reflns_number_gt 2295
_reflns_number_total 3697
_reflns_threshold_expression 'I > 2\s(I)'
_cod_data_source_file c6ob01239f2.cif
_cod_data_source_block a60105a
_cod_depositor_comments 'Adding full bibliography for 7155203--7155204.cif.'
_cod_original_cell_volume 1724.3(14)
_cod_database_code 7155204
_shelx_space_group_comment
; 
The symmetry employed for this shelxl refinement is uniquely defined 
by the following loop, which should always be used as a source of 
symmetry information in preference to the above space-group names. 
They are only intended as comments. 
;
_shelx_estimated_absorpt_t_min 0.947
_shelx_estimated_absorpt_t_max 0.996
_shelxl_version_number 2013-2

loop_
_space_group_symop_operation_xyz
'x, y, z'
'-x, y+1/2, -z+1/2'
'-x, -y, -z'
'x, -y-1/2, z-1/2'

loop_
_atom_site_label
_atom_site_type_symbol
_atom_site_fract_x
_atom_site_fract_y
_atom_site_fract_z
_atom_site_U_iso_or_equiv
_atom_site_adp_type
_atom_site_occupancy
_atom_site_site_symmetry_order
_atom_site_calc_flag
_atom_site_refinement_flags_posn
_atom_site_refinement_flags_adp
O1 O 0.45590(12) 0.28070(5) 0.16903(14) 0.0579(4) Uani 1 1 d . .
N1 N 0.90534(14) 0.19607(6) 0.26259(15) 0.0453(4) Uani 1 1 d . .
C1 C 0.81018(17) 0.15298(7) 0.18988(18) 0.0453(4) Uani 1 1 d . .
C2 C 0.8102(2) 0.08927(8) 0.2036(2) 0.0564(5) Uani 1 1 d . .
H2 H 0.8833 0.0689 0.2703 0.068 Uiso 1 1 calc R U
C3 C 0.6987(2) 0.05754(9) 0.1152(2) 0.0649(5) Uani 1 1 d . .
H3 H 0.6960 0.0149 0.1226 0.078 Uiso 1 1 calc R U
C4 C 0.5900(2) 0.08757(9) 0.0153(2) 0.0626(5) Uani 1 1 d . .
H4 H 0.5162 0.0647 -0.0437 0.075 Uiso 1 1 calc R U
C5 C 0.58910(18) 0.15039(8) 0.00169(19) 0.0538(4) Uani 1 1 d . .
H5 H 0.5154 0.1701 -0.0658 0.065 Uiso 1 1 calc R U
C6 C 0.70002(17) 0.18434(8) 0.09026(17) 0.0444(4) Uani 1 1 d . .
C7 C 0.73148(17) 0.24861(7) 0.10597(18) 0.0421(4) Uani 1 1 d . .
C8 C 0.85559(16) 0.25431(7) 0.21625(17) 0.0409(4) Uani 1 1 d . .
C9 C 0.93718(17) 0.30723(7) 0.29069(17) 0.0436(4) Uani 1 1 d . .
C10 C 0.87783(19) 0.36636(7) 0.29044(19) 0.0517(4) Uani 1 1 d . .
H10 H 0.7838 0.3737 0.2378 0.062 Uiso 1 1 calc R U
C11 C 0.9566(2) 0.41371(8) 0.3668(2) 0.0621(5) Uani 1 1 d . .
H11 H 0.9170 0.4531 0.3626 0.075 Uiso 1 1 calc R U
C12 C 1.0940(2) 0.40333(9) 0.4496(2) 0.0676(6) Uani 1 1 d . .
H12 H 1.1462 0.4354 0.5033 0.081 Uiso 1 1 calc R U
C13 C 1.1534(2) 0.34562(10) 0.4525(2) 0.0627(5) Uani 1 1 d . .
H13 H 1.2462 0.3388 0.5088 0.075 Uiso 1 1 calc R U
C14 C 1.07803(18) 0.29716(8) 0.37333(19) 0.0503(4) Uani 1 1 d . .
C15 C 1.14441(19) 0.23448(9) 0.3704(2) 0.0617(5) Uani 1 1 d . .
H15A H 1.2231 0.2304 0.4579 0.074 Uiso 1 1 calc R U
H15B H 1.1861 0.2298 0.2755 0.074 Uiso 1 1 calc R U
C16 C 1.03371(18) 0.18429(8) 0.3786(2) 0.0543(5) Uani 1 1 d . .
H16A H 1.0757 0.1447 0.3590 0.065 Uiso 1 1 calc R U
H16B H 1.0061 0.1833 0.4818 0.065 Uiso 1 1 calc R U
C17 C 0.64205(17) 0.29757(7) 0.01471(18) 0.0457(4) Uani 1 1 d . .
H17A H 0.6159 0.2838 -0.0922 0.055 Uiso 1 1 calc R U
H17B H 0.7016 0.3343 0.0139 0.055 Uiso 1 1 calc R U
C18 C 0.50431(16) 0.31398(7) 0.07713(17) 0.0424(4) Uani 1 1 d . .
C19 C 0.42495(17) 0.37188(7) 0.02316(18) 0.0454(4) Uani 1 1 d . .
C20 C 0.31795(19) 0.39355(8) 0.1045(2) 0.0557(5) Uani 1 1 d . .
H20 H 0.2978 0.3720 0.1911 0.067 Uiso 1 1 calc R U
C21 C 0.2417(2) 0.44605(9) 0.0597(3) 0.0697(6) Uani 1 1 d . .
H21 H 0.1709 0.4603 0.1160 0.084 Uiso 1 1 calc R U
C22 C 0.2703(3) 0.47763(10) -0.0688(3) 0.0802(7) Uani 1 1 d . .
H22 H 0.2191 0.5136 -0.0989 0.096 Uiso 1 1 calc R U
C23 C 0.3736(3) 0.45656(10) -0.1532(3) 0.0827(7) Uani 1 1 d . .
H23 H 0.3910 0.4779 -0.2411 0.099 Uiso 1 1 calc R U
C24 C 0.4519(2) 0.40370(9) -0.1080(2) 0.0645(5) Uani 1 1 d . .
H24 H 0.5222 0.3895 -0.1651 0.077 Uiso 1 1 calc R U

loop_
_atom_site_aniso_label
_atom_site_aniso_U_11
_atom_site_aniso_U_22
_atom_site_aniso_U_33
_atom_site_aniso_U_23
_atom_site_aniso_U_13
_atom_site_aniso_U_12
O1 0.0498(7) 0.0637(8) 0.0613(8) 0.0173(6) 0.0120(6) 0.0047(6)
N1 0.0427(7) 0.0462(8) 0.0448(8) 0.0034(6) 0.0002(6) 0.0063(6)
C1 0.0461(9) 0.0471(10) 0.0433(9) -0.0001(7) 0.0093(7) 0.0028(8)
C2 0.0624(11) 0.0483(11) 0.0597(12) 0.0015(8) 0.0131(9) 0.0076(9)
C3 0.0773(13) 0.0464(11) 0.0740(14) -0.0050(9) 0.0211(11) -0.0066(10)
C4 0.0655(12) 0.0596(12) 0.0630(13) -0.0108(9) 0.0114(10) -0.0152(10)
C5 0.0519(10) 0.0630(12) 0.0450(10) -0.0043(8) 0.0029(8) -0.0034(9)
C6 0.0445(8) 0.0504(10) 0.0387(9) 0.0000(7) 0.0079(7) 0.0014(7)
C7 0.0412(8) 0.0475(10) 0.0370(9) 0.0029(6) 0.0045(7) 0.0030(7)
C8 0.0395(8) 0.0463(9) 0.0371(9) 0.0028(6) 0.0066(7) 0.0041(7)
C9 0.0426(8) 0.0506(10) 0.0379(9) 0.0014(7) 0.0069(7) -0.0038(8)
C10 0.0534(9) 0.0507(10) 0.0511(11) 0.0032(8) 0.0082(8) -0.0003(8)
C11 0.0754(13) 0.0496(11) 0.0628(12) -0.0024(9) 0.0157(11) -0.0066(10)
C12 0.0769(14) 0.0641(13) 0.0618(13) -0.0071(10) 0.0111(11) -0.0257(11)
C13 0.0488(10) 0.0832(14) 0.0545(11) -0.0031(10) 0.0031(9) -0.0147(10)
C14 0.0435(9) 0.0620(11) 0.0451(10) 0.0015(8) 0.0059(8) -0.0037(8)
C15 0.0426(9) 0.0739(13) 0.0645(12) 0.0007(10) -0.0046(9) 0.0075(9)
C16 0.0487(9) 0.0593(11) 0.0518(11) 0.0067(8) -0.0020(8) 0.0126(8)
C17 0.0430(9) 0.0516(10) 0.0411(9) 0.0056(7) 0.0022(8) 0.0005(7)
C18 0.0402(8) 0.0482(9) 0.0356(9) 0.0016(7) -0.0039(7) -0.0038(7)
C19 0.0416(8) 0.0461(10) 0.0450(10) 0.0009(7) -0.0039(7) -0.0012(7)
C20 0.0561(10) 0.0574(11) 0.0514(11) -0.0039(8) 0.0015(9) 0.0048(9)
C21 0.0681(12) 0.0608(12) 0.0759(14) -0.0128(11) -0.0015(11) 0.0149(10)
C22 0.0820(15) 0.0544(13) 0.0965(17) 0.0041(12) -0.0098(13) 0.0181(11)
C23 0.0869(15) 0.0720(14) 0.0870(16) 0.0334(12) 0.0072(14) 0.0123(13)
C24 0.0616(11) 0.0665(12) 0.0648(13) 0.0165(10) 0.0084(10) 0.0098(10)

loop_
_atom_type_symbol
_atom_type_description
_atom_type_scat_dispersion_real
_atom_type_scat_dispersion_imag
_atom_type_scat_source
C C 0.0033 0.0016 'International Tables Vol C Tables 4.2.6.8 and 6.1.1.4'
H H 0.0000 0.0000 'International Tables Vol C Tables 4.2.6.8 and 6.1.1.4'
N N 0.0061 0.0033 'International Tables Vol C Tables 4.2.6.8 and 6.1.1.4'
O O 0.0106 0.0060 'International Tables Vol C Tables 4.2.6.8 and 6.1.1.4'

loop_
_geom_angle_atom_site_label_1
_geom_angle_atom_site_label_2
_geom_angle_atom_site_label_3
_geom_angle
C1 N1 C8 109.34(13)
C1 N1 C16 126.48(13)
C8 N1 C16 124.06(13)
N1 C1 C2 130.57(16)
N1 C1 C6 107.65(14)
C2 C1 C6 121.78(16)
C3 C2 C1 117.59(17)
C2 C3 C4 121.47(18)
C5 C4 C3 121.19(17)
C4 C5 C6 119.10(17)
C5 C6 C1 118.86(16)
C5 C6 C7 133.77(16)
C1 C6 C7 107.37(14)
C8 C7 C6 106.77(13)
C8 C7 C17 129.35(15)
C6 C7 C17 123.88(14)
C7 C8 N1 108.77(13)
C7 C8 C9 133.58(14)
N1 C8 C9 117.64(14)
C10 C9 C14 118.51(15)
C10 C9 C8 123.05(15)
C14 C9 C8 118.34(14)
C11 C10 C9 120.76(17)
C10 C11 C12 120.42(18)
C13 C12 C11 119.64(18)
C12 C13 C14 121.30(18)
C13 C14 C9 119.33(16)
C13 C14 C15 121.70(16)
C9 C14 C15 118.95(15)
C14 C15 C16 112.04(15)
N1 C16 C15 109.06(14)
C7 C17 C18 113.97(13)
O1 C18 C19 119.62(14)
O1 C18 C17 121.14(14)
C19 C18 C17 119.24(13)
C20 C19 C24 118.97(16)
C20 C19 C18 118.74(15)
C24 C19 C18 122.27(15)
C21 C20 C19 121.10(18)
C20 C21 C22 119.6(2)
C21 C22 C23 120.5(2)
C22 C23 C24 120.2(2)
C23 C24 C19 119.55(19)

loop_
_geom_bond_atom_site_label_1
_geom_bond_atom_site_label_2
_geom_bond_distance
O1 C18 1.2141(18)
N1 C1 1.369(2)
N1 C8 1.385(2)
N1 C16 1.454(2)
C1 C2 1.390(2)
C1 C6 1.405(2)
C2 C3 1.371(3)
C3 C4 1.384(3)
C4 C5 1.370(3)
C5 C6 1.393(2)
C6 C7 1.429(2)
C7 C8 1.380(2)
C7 C17 1.496(2)
C8 C9 1.468(2)
C9 C10 1.397(2)
C9 C14 1.401(2)
C10 C11 1.370(2)
C11 C12 1.376(3)
C12 C13 1.368(3)
C13 C14 1.384(2)
C14 C15 1.496(3)
C15 C16 1.505(3)
C17 C18 1.504(2)
C18 C19 1.494(2)
C19 C20 1.386(2)
C19 C24 1.389(2)
C20 C21 1.365(3)
C21 C22 1.371(3)
C22 C23 1.372(3)
C23 C24 1.381(3)

loop_
_geom_torsion_atom_site_label_1
_geom_torsion_atom_site_label_2
_geom_torsion_atom_site_label_3
_geom_torsion_atom_site_label_4
_geom_torsion
C8 N1 C1 C2 -177.14(16)
C16 N1 C1 C2 -1.0(3)
C8 N1 C1 C6 2.24(17)
C16 N1 C1 C6 178.34(14)
N1 C1 C2 C3 179.69(17)
C6 C1 C2 C3 0.4(2)
C1 C2 C3 C4 0.3(3)
C2 C3 C4 C5 -0.5(3)
C3 C4 C5 C6 0.1(3)
C4 C5 C6 C1 0.6(2)
C4 C5 C6 C7 -179.29(17)
N1 C1 C6 C5 179.76(14)
C2 C1 C6 C5 -0.8(2)
N1 C1 C6 C7 -0.36(17)
C2 C1 C6 C7 179.09(14)
C5 C6 C7 C8 178.23(17)
C1 C6 C7 C8 -1.63(17)
C5 C6 C7 C17 -2.2(3)
C1 C6 C7 C17 177.89(14)
C6 C7 C8 N1 3.01(17)
C17 C7 C8 N1 -176.48(15)
C6 C7 C8 C9 -175.57(16)
C17 C7 C8 C9 4.9(3)
C1 N1 C8 C7 -3.33(17)
C16 N1 C8 C7 -179.54(14)
C1 N1 C8 C9 175.51(13)
C16 N1 C8 C9 -0.7(2)
C7 C8 C9 C10 17.8(3)
N1 C8 C9 C10 -160.64(14)
C7 C8 C9 C14 -165.91(16)
N1 C8 C9 C14 15.6(2)
C14 C9 C10 C11 1.2(2)
C8 C9 C10 C11 177.46(15)
C9 C10 C11 C12 -2.2(3)
C10 C11 C12 C13 1.5(3)
C11 C12 C13 C14 0.1(3)
C12 C13 C14 C9 -1.1(3)
C12 C13 C14 C15 177.47(17)
C10 C9 C14 C13 0.4(2)
C8 C9 C14 C13 -176.01(15)
C10 C9 C14 C15 -178.19(15)
C8 C9 C14 C15 5.4(2)
C13 C14 C15 C16 142.20(17)
C9 C14 C15 C16 -39.2(2)
C1 N1 C16 C15 152.14(16)
C8 N1 C16 C15 -32.3(2)
C14 C15 C16 N1 50.0(2)
C8 C7 C17 C18 -100.56(19)
C6 C7 C17 C18 80.03(19)
C7 C17 C18 O1 -15.9(2)
C7 C17 C18 C19 164.90(13)
O1 C18 C19 C20 14.6(2)
C17 C18 C19 C20 -166.19(15)
O1 C18 C19 C24 -163.57(17)
C17 C18 C19 C24 15.6(2)
C24 C19 C20 C21 -1.4(3)
C18 C19 C20 C21 -179.69(16)
C19 C20 C21 C22 0.6(3)
C20 C21 C22 C23 0.6(3)
C21 C22 C23 C24 -1.1(3)
C22 C23 C24 C19 0.2(3)
C20 C19 C24 C23 1.0(3)
C18 C19 C24 C23 179.18(17)
